data_4129566
loop_
_publ_author_name
'Mallia, Ajith R.'
'Salini, P. S.'
'Hariharan, Mahesh'

_publ_section_title
;
 Nonparallel Stacks of Donor and Acceptor Chromophores Evade Geminate
 Charge Recombination.
;
_journal_issue 50
_journal_name_full 'Journal of the American Chemical Society'
_journal_page_first 15604
_journal_page_last 15607
_journal_paper_doi 10.1021/jacs.5b08257
_journal_volume 137
_journal_year 2015
_chemical_formula_moiety 'C21 H17 N O3'
_chemical_formula_sum 'C21 H17 N O3'
_chemical_formula_weight 331.36
_space_group_IT_number 60
_space_group_name_Hall '-P 2n 2ab'
_space_group_name_H-M_alt 'P b c n'
_symmetry_cell_setting orthorhombic
_symmetry_space_group_name_H-M 'P b c n'
_atom_sites_solution_hydrogens geom
_atom_sites_solution_primary direct
_atom_sites_solution_secondary difmap
_audit_creation_method SHELXL-97
_cell_angle_alpha 90.00
_cell_angle_beta 90.00
_cell_angle_gamma 90.00
_cell_formula_units_Z 8
_cell_length_a 23.723
_cell_length_b 9.233
_cell_length_c 15.182
_cell_measurement_reflns_used 3213
_cell_measurement_temperature 296(2)
_cell_measurement_theta_max 28.23
_cell_measurement_theta_min 2.68
_cell_volume 3325.381
_computing_cell_refinement 'Bruker SAINT'
_computing_data_collection 'Bruker APEX2'
_computing_data_reduction 'Bruker SAINT'
_computing_molecular_graphics 'Bruker SHELXTL'
_computing_publication_material 'Bruker SHELXTL'
_computing_structure_refinement 'SHELXL-97 (Sheldrick, 2008)'
_computing_structure_solution 'SHELXS-97 (Sheldrick, 2008)'
_diffrn_ambient_temperature 296(2)
_diffrn_measured_fraction_theta_full 0.999
_diffrn_measured_fraction_theta_max 0.999
_diffrn_measurement_device_type 'Bruker APEX-II CCD'
_diffrn_measurement_method '\f and \w scans'
_diffrn_radiation_monochromator graphite
_diffrn_radiation_source 'fine-focus sealed tube'
_diffrn_radiation_type MoK\a
_diffrn_radiation_wavelength 0.71073
_diffrn_reflns_av_R_equivalents 0.0293
_diffrn_reflns_av_sigmaI/netI 0.0267
_diffrn_reflns_limit_h_max 28
_diffrn_reflns_limit_h_min -28
_diffrn_reflns_limit_k_max 10
_diffrn_reflns_limit_k_min -10
_diffrn_reflns_limit_l_max 18
_diffrn_reflns_limit_l_min -15
_diffrn_reflns_number 13446
_diffrn_reflns_theta_full 25.00
_diffrn_reflns_theta_max 25.00
_diffrn_reflns_theta_min 1.72
_diffrn_standards_number 0
_exptl_absorpt_coefficient_mu 0.089
_exptl_absorpt_correction_T_max 0.9868
_exptl_absorpt_correction_T_min 0.9825
_exptl_absorpt_correction_type multi-scan
_exptl_absorpt_process_details SADABS
_exptl_crystal_colour yellow
_exptl_crystal_density_diffrn 1.324
_exptl_crystal_density_meas 1.322
_exptl_crystal_density_method 'not measured'
_exptl_crystal_description block
_exptl_crystal_F_000 1392
_exptl_crystal_size_max 0.20
_exptl_crystal_size_mid 0.15
_exptl_crystal_size_min 0.15
_refine_diff_density_max 0.563
_refine_diff_density_min -0.291
_refine_diff_density_rms 0.120
_refine_ls_extinction_coef 0.017(3)
_refine_ls_extinction_expression Fc^*^=kFc[1+0.001xFc^2^\l^3^/sin(2\q)]^-1/4^
_refine_ls_extinction_method SHELXL
_refine_ls_goodness_of_fit_ref 1.053
_refine_ls_hydrogen_treatment constr
_refine_ls_matrix_type full
_refine_ls_number_parameters 228
_refine_ls_number_reflns 2920
_refine_ls_number_restraints 0
_refine_ls_restrained_S_all 1.053
_refine_ls_R_factor_all 0.1154
_refine_ls_R_factor_gt 0.0753
_refine_ls_shift/su_max 0.000
_refine_ls_shift/su_mean 0.000
_refine_ls_structure_factor_coef Fsqd
_refine_ls_weighting_details 'calc w=1/[\s^2^(Fo^2^)+(0.1430P)^2^+1.4355P] where P=(Fo^2^+2Fc^2^)/3'
_refine_ls_weighting_scheme calc
_refine_ls_wR_factor_gt 0.2037
_refine_ls_wR_factor_ref 0.2558
_reflns_number_gt 1863
_reflns_number_total 2920
_reflns_threshold_expression >2\s(I)
_cod_data_source_file ja5b08257_si_004.cif
_cod_data_source_block 0247_040
_cod_depositor_comments
;
The following automatic conversions were performed:

data item '_symmetry_cell_setting' value 'Orthorhombic' was changed
to 'orthorhombic' in accordance with the
/home/saulius/struct/COD-crude-data/automatic-downloads/DataCite-retrospective/ACS/depositions/lib/dictionaries/cif_core.dic
dictionary named 'cif_core.dic' version 2.4.2 last updated on
2011-04-26.

Automatic conversion script
Id: cif_fix_values 6909 2019-04-08 15:41:33Z antanas 
;
_cod_original_cell_volume 3325.4
_cod_original_sg_symbol_H-M 'Pbcn '
_cod_database_code 4129566

loop_
_symmetry_equiv_pos_as_xyz
'x, y, z'
'-x+1/2, -y+1/2, z+1/2'
'x+1/2, -y+1/2, -z'
'-x, y, -z+1/2'
'-x, -y, -z'
'x-1/2, y-1/2, -z-1/2'
'-x-1/2, y-1/2, z'
'x, -y, z-1/2'

loop_
_atom_site_label
_atom_site_type_symbol
_atom_site_fract_x
_atom_site_fract_y
_atom_site_fract_z
_atom_site_U_iso_or_equiv
_atom_site_adp_type
_atom_site_occupancy
_atom_site_symmetry_multiplicity
_atom_site_calc_flag
_atom_site_refinement_flags
C21 C 0.49079(11) 0.0686(3) 0.12674(18) 0.0490(7) Uani 1 1 d .
C10 C 0.54125(11) 0.1437(3) 0.1468(2) 0.0526(8) Uani 1 1 d .
N1 N 0.59031(10) -0.0868(3) 0.1676(2) 0.0656(8) Uani 1 1 d .
C20 C 0.44077(12) 0.1480(3) 0.1087(2) 0.0518(8) Uani 1 1 d .
C16 C 0.49080(12) -0.0832(3) 0.1238(2) 0.0550(8) Uani 1 1 d .
C11 C 0.59315(12) 0.0626(4) 0.1657(2) 0.0609(9) Uani 1 1 d .
O1 O 0.63809(9) 0.1232(3) 0.1807(2) 0.0847(9) Uani 1 1 d .
C19 C 0.39201(13) 0.0672(4) 0.0869(2) 0.0628(9) Uani 1 1 d .
H19 H 0.3586 0.1158 0.0747 0.075 Uiso 1 1 calc R
C15 C 0.54216(13) -0.1659(3) 0.1447(2) 0.0628(9) Uani 1 1 d .
O2 O 0.54417(10) -0.2966(3) 0.1432(2) 0.0946(10) Uani 1 1 d .
C9 C 0.54115(13) 0.2918(3) 0.1486(2) 0.0614(9) Uani 1 1 d .
H9 H 0.5743 0.3412 0.1614 0.074 Uiso 1 1 calc R
C17 C 0.44187(14) -0.1566(4) 0.1025(2) 0.0673(10) Uani 1 1 d .
H17 H 0.4416 -0.2573 0.1009 0.081 Uiso 1 1 calc R
C7 C 0.44212(13) 0.3014(3) 0.1121(2) 0.0586(8) Uani 1 1 d .
C18 C 0.39301(14) -0.0793(4) 0.0834(3) 0.0715(10) Uani 1 1 d .
H18 H 0.3604 -0.1292 0.0680 0.086 Uiso 1 1 calc R
C8 C 0.49210(14) 0.3698(3) 0.1314(2) 0.0657(9) Uani 1 1 d .
H8 H 0.4932 0.4704 0.1330 0.079 Uiso 1 1 calc R
C6 C 0.39054(13) 0.3899(3) 0.0956(2) 0.0614(9) Uani 1 1 d .
C12 C 0.64223(14) -0.1704(4) 0.1934(3) 0.0777(11) Uani 1 1 d .
H12A H 0.6646 -0.1135 0.2341 0.093 Uiso 1 1 calc R
H12B H 0.6313 -0.2593 0.2228 0.093 Uiso 1 1 calc R
C5 C 0.38927(15) 0.4878(3) 0.0263(3) 0.0679(10) Uani 1 1 d .
H5 H 0.4205 0.4979 -0.0101 0.081 Uiso 1 1 calc R
C4 C 0.34163(18) 0.5702(4) 0.0113(3) 0.0807(11) Uani 1 1 d .
H4 H 0.3407 0.6331 -0.0365 0.097 Uiso 1 1 calc R
C3 C 0.29609(17) 0.5607(5) 0.0654(3) 0.0899(13) Uani 1 1 d .
H3 H 0.2647 0.6189 0.0557 0.108 Uiso 1 1 calc R
C13 C 0.67657(16) -0.2055(5) 0.1136(3) 0.0817(11) Uani 1 1 d .
H13A H 0.6909 -0.1166 0.0880 0.098 Uiso 1 1 calc R
H13B H 0.6528 -0.2525 0.0701 0.098 Uiso 1 1 calc R
O3 O 0.76039(15) -0.2284(5) 0.1874(3) 0.1565(19) Uani 1 1 d .
H3A H 0.7923 -0.2615 0.1828 0.235 Uiso 1 1 calc R
C1 C 0.34384(16) 0.3803(5) 0.1490(3) 0.0895(13) Uani 1 1 d .
H1 H 0.3440 0.3156 0.1960 0.107 Uiso 1 1 calc R
C14 C 0.72536(19) -0.3038(5) 0.1364(4) 0.1062(16) Uani 1 1 d .
H14A H 0.7119 -0.3890 0.1674 0.127 Uiso 1 1 calc R
H14B H 0.7445 -0.3350 0.0832 0.127 Uiso 1 1 calc R
C2 C 0.29674(18) 0.4647(6) 0.1342(4) 0.1044(16) Uani 1 1 d .
H2 H 0.2655 0.4565 0.1709 0.125 Uiso 1 1 calc R

loop_
_atom_site_aniso_label
_atom_site_aniso_U_11
_atom_site_aniso_U_22
_atom_site_aniso_U_33
_atom_site_aniso_U_23
_atom_site_aniso_U_13
_atom_site_aniso_U_12
C21 0.0511(15) 0.0513(16) 0.0447(17) -0.0027(12) 0.0055(12) -0.0108(12)
C10 0.0512(16) 0.0533(17) 0.0532(19) -0.0059(13) 0.0065(13) -0.0093(12)
N1 0.0512(14) 0.0609(16) 0.085(2) -0.0110(14) 0.0021(13) 0.0014(12)
C20 0.0540(16) 0.0536(17) 0.0478(19) 0.0002(13) 0.0008(12) -0.0070(13)
C16 0.0528(16) 0.0539(17) 0.058(2) -0.0077(14) 0.0066(13) -0.0093(13)
C11 0.0519(17) 0.0614(19) 0.069(2) -0.0128(15) 0.0079(14) -0.0087(14)
O1 0.0514(13) 0.0786(16) 0.124(2) -0.0221(15) -0.0015(12) -0.0117(11)
C19 0.0574(17) 0.067(2) 0.064(2) 0.0042(16) -0.0094(14) -0.0084(14)
C15 0.0581(18) 0.0506(19) 0.080(3) -0.0083(16) 0.0077(15) -0.0047(13)
O2 0.0739(16) 0.0566(16) 0.153(3) -0.0105(16) -0.0009(16) -0.0007(12)
C9 0.0568(17) 0.0599(19) 0.068(2) -0.0026(15) 0.0029(15) -0.0180(14)
C17 0.0660(19) 0.0511(18) 0.085(3) -0.0095(16) 0.0021(17) -0.0142(14)
C7 0.0619(17) 0.0611(19) 0.053(2) 0.0043(14) 0.0024(14) -0.0074(14)
C18 0.0614(19) 0.071(2) 0.082(3) -0.0030(18) -0.0116(16) -0.0203(16)
C8 0.074(2) 0.0455(16) 0.078(3) 0.0029(15) 0.0028(17) -0.0087(15)
C6 0.0657(18) 0.0556(17) 0.063(2) 0.0034(15) -0.0034(15) -0.0044(14)
C12 0.067(2) 0.079(2) 0.087(3) -0.011(2) 0.0031(18) -0.0002(16)
C5 0.080(2) 0.0536(18) 0.070(2) 0.0009(16) -0.0021(17) -0.0044(16)
C4 0.096(3) 0.063(2) 0.083(3) 0.0073(19) -0.016(2) 0.0053(19)
C3 0.079(3) 0.081(3) 0.109(4) 0.005(2) -0.015(2) 0.015(2)
C13 0.074(2) 0.089(3) 0.082(3) -0.010(2) -0.0029(19) 0.0019(18)
O3 0.094(2) 0.177(4) 0.199(5) -0.085(3) -0.043(3) 0.046(2)
C1 0.075(2) 0.103(3) 0.090(3) 0.030(2) 0.008(2) 0.010(2)
C14 0.082(3) 0.108(3) 0.128(4) -0.029(3) -0.020(3) 0.021(2)
C2 0.080(3) 0.118(4) 0.115(4) 0.025(3) 0.013(2) 0.018(2)

loop_
_atom_type_symbol
_atom_type_description
_atom_type_scat_dispersion_real
_atom_type_scat_dispersion_imag
_atom_type_scat_source
C C 0.0033 0.0016 'International Tables Vol C Tables 4.2.6.8 and 6.1.1.4'
H H 0.0000 0.0000 'International Tables Vol C Tables 4.2.6.8 and 6.1.1.4'
N N 0.0061 0.0033 'International Tables Vol C Tables 4.2.6.8 and 6.1.1.4'
O O 0.0106 0.0060 'International Tables Vol C Tables 4.2.6.8 and 6.1.1.4'

loop_
_geom_angle_atom_site_label_1
_geom_angle_atom_site_label_2
_geom_angle_atom_site_label_3
_geom_angle
C16 C21 C10 119.7(3)
C16 C21 C20 120.6(2)
C10 C21 C20 119.6(3)
C9 C10 C21 119.5(3)
C9 C10 C11 120.5(3)
C21 C10 C11 120.0(3)
C11 N1 C15 123.8(3)
C11 N1 C12 118.5(2)
C15 N1 C12 117.7(3)
C19 C20 C7 123.6(3)
C19 C20 C21 117.1(3)
C7 C20 C21 119.3(3)
C17 C16 C21 119.8(3)
C17 C16 C15 119.4(3)
C21 C16 C15 120.8(2)
O1 C11 N1 119.7(3)
O1 C11 C10 122.1(3)
N1 C11 C10 118.2(2)
C18 C19 C20 121.4(3)
C18 C19 H19 119.3
C20 C19 H19 119.3
O2 C15 N1 119.6(3)
O2 C15 C16 123.2(3)
N1 C15 C16 117.2(3)
C10 C9 C8 121.0(3)
C10 C9 H9 119.5
C8 C9 H9 119.5
C16 C17 C18 119.8(3)
C16 C17 H17 120.1
C18 C17 H17 120.1
C8 C7 C20 119.1(3)
C8 C7 C6 119.4(3)
C20 C7 C6 121.5(3)
C19 C18 C17 121.3(3)
C19 C18 H18 119.4
C17 C18 H18 119.4
C7 C8 C9 121.5(3)
C7 C8 H8 119.2
C9 C8 H8 119.2
C1 C6 C5 118.1(3)
C1 C6 C7 121.7(3)
C5 C6 C7 120.1(3)
C13 C12 N1 110.2(3)
C13 C12 H12A 109.6
N1 C12 H12A 109.6
C13 C12 H12B 109.6
N1 C12 H12B 109.6
H12A C12 H12B 108.1
C4 C5 C6 120.1(3)
C4 C5 H5 119.9
C6 C5 H5 119.9
C3 C4 C5 121.0(4)
C3 C4 H4 119.5
C5 C4 H4 119.5
C4 C3 C2 119.6(4)
C4 C3 H3 120.2
C2 C3 H3 120.2
C12 C13 C14 111.2(4)
C12 C13 H13A 109.4
C14 C13 H13A 109.4
C12 C13 H13B 109.4
C14 C13 H13B 109.4
H13A C13 H13B 108.0
C14 O3 H3A 109.5
C6 C1 C2 121.3(4)
C6 C1 H1 119.4
C2 C1 H1 119.4
O3 C14 C13 107.3(4)
O3 C14 H14A 110.3
C13 C14 H14A 110.3
O3 C14 H14B 110.3
C13 C14 H14B 110.3
H14A C14 H14B 108.5
C3 C2 C1 119.9(4)
C3 C2 H2 120.1
C1 C2 H2 120.1

loop_
_geom_bond_atom_site_label_1
_geom_bond_atom_site_label_2
_geom_bond_distance
C21 C16 1.402(4)
C21 C10 1.417(4)
C21 C20 1.421(4)
C10 C9 1.367(4)
C10 C11 1.470(4)
N1 C11 1.381(4)
N1 C15 1.400(4)
N1 C12 1.506(4)
C20 C19 1.416(4)
C20 C7 1.417(4)
C16 C17 1.383(4)
C16 C15 1.473(4)
C11 O1 1.226(3)
C19 C18 1.354(5)
C19 H19 0.9300
C15 O2 1.208(4)
C9 C8 1.393(4)
C9 H9 0.9300
C17 C18 1.392(5)
C17 H17 0.9300
C7 C8 1.375(4)
C7 C6 1.492(4)
C18 H18 0.9300
C8 H8 0.9300
C6 C1 1.376(5)
C6 C5 1.387(5)
C12 C13 1.496(5)
C12 H12A 0.9700
C12 H12B 0.9700
C5 C4 1.381(5)
C5 H5 0.9300
C4 C3 1.360(6)
C4 H4 0.9300
C3 C2 1.370(7)
C3 H3 0.9300
C13 C14 1.511(6)
C13 H13A 0.9700
C13 H13B 0.9700
O3 C14 1.332(5)
O3 H3A 0.8200
C1 C2 1.381(5)
C1 H1 0.9300
C14 H14A 0.9700
C14 H14B 0.9700
C2 H2 0.9300

loop_
_geom_hbond_atom_site_label_D
_geom_hbond_atom_site_label_H
_geom_hbond_atom_site_label_A
_geom_hbond_distance_DH
_geom_hbond_distance_HA
_geom_hbond_distance_DA
_geom_hbond_angle_DHA
_geom_hbond_site_symmetry_A
O3 H3A O1 0.82 1.96 2.772(4) 168.5 7_755

loop_
_geom_torsion_atom_site_label_1
_geom_torsion_atom_site_label_2
_geom_torsion_atom_site_label_3
_geom_torsion_atom_site_label_4
_geom_torsion
C16 C21 C10 C9 179.2(3)
C20 C21 C10 C9 0.0(4)
C16 C21 C10 C11 -0.9(4)
C20 C21 C10 C11 179.9(3)
C16 C21 C20 C19 -0.8(4)
C10 C21 C20 C19 178.4(3)
C16 C21 C20 C7 -180.0(3)
C10 C21 C20 C7 -0.7(4)
C10 C21 C16 C17 -178.7(3)
C20 C21 C16 C17 0.5(4)
C10 C21 C16 C15 2.4(4)
C20 C21 C16 C15 -178.4(3)
C15 N1 C11 O1 -174.8(3)
C12 N1 C11 O1 3.5(5)
C15 N1 C11 C10 6.1(5)
C12 N1 C11 C10 -175.6(3)
C9 C10 C11 O1 -2.4(5)
C21 C10 C11 O1 177.7(3)
C9 C10 C11 N1 176.7(3)
C21 C10 C11 N1 -3.2(4)
C7 C20 C19 C18 179.2(3)
C21 C20 C19 C18 0.0(5)
C11 N1 C15 O2 175.7(4)
C12 N1 C15 O2 -2.7(5)
C11 N1 C15 C16 -4.6(5)
C12 N1 C15 C16 177.1(3)
C17 C16 C15 O2 1.0(5)
C21 C16 C15 O2 179.9(3)
C17 C16 C15 N1 -178.8(3)
C21 C16 C15 N1 0.1(5)
C21 C10 C9 C8 0.4(5)
C11 C10 C9 C8 -179.5(3)
C21 C16 C17 C18 0.5(5)
C15 C16 C17 C18 179.4(3)
C19 C20 C7 C8 -178.0(3)
C21 C20 C7 C8 1.1(5)
C19 C20 C7 C6 2.2(5)
C21 C20 C7 C6 -178.7(3)
C20 C19 C18 C17 1.0(6)
C16 C17 C18 C19 -1.2(6)
C20 C7 C8 C9 -0.8(5)
C6 C7 C8 C9 179.0(3)
C10 C9 C8 C7 0.0(5)
C8 C7 C6 C1 -117.4(4)
C20 C7 C6 C1 62.4(5)
C8 C7 C6 C5 61.0(4)
C20 C7 C6 C5 -119.2(4)
C11 N1 C12 C13 -90.5(4)
C15 N1 C12 C13 87.9(4)
C1 C6 C5 C4 -1.3(5)
C7 C6 C5 C4 -179.7(3)
C6 C5 C4 C3 2.2(6)
C5 C4 C3 C2 -2.0(7)
N1 C12 C13 C14 -173.5(3)
C5 C6 C1 C2 0.3(6)
C7 C6 C1 C2 178.7(4)
C12 C13 C14 O3 -66.7(6)
C4 C3 C2 C1 1.1(8)
C6 C1 C2 C3 -0.2(8)
